data_4128551
loop_
_publ_author_name
'Gunawardene, Praveen N.'
'Corrigan, John F.'
'Workentin, Mark S.'

_publ_section_title
;
 Golden Opportunity: A Clickable Azide-Functionalized
 [Au<sub>25</sub>(SR)<sub>18</sub>]<sup>-</sup> Nanocluster Platform for
 Interfacial Surface Modifications.
;
_journal_issue 30
_journal_name_full 'Journal of the American Chemical Society'
_journal_page_first 11781
_journal_page_last 11785
_journal_paper_doi 10.1021/jacs.9b05182
_journal_volume 141
_journal_year 2019
_chemical_formula_sum 'C176 H212 Au25 N55 S18'
_chemical_formula_weight 8599.24
_space_group_crystal_system trigonal
_space_group_IT_number 148
_space_group_name_Hall '-R 3'
_space_group_name_H-M_alt 'R -3 :H'
_atom_sites_solution_hydrogens geom
_atom_sites_solution_primary dual
_atom_sites_solution_secondary difmap
_audit_creation_method SHELXL-2016/6
_cell_angle_alpha 90
_cell_angle_beta 90
_cell_angle_gamma 120
_cell_formula_units_Z 3
_cell_length_a 34.623(14)
_cell_length_b 34.623(14)
_cell_length_c 15.731(4)
_cell_measurement_reflns_used 9034
_cell_measurement_temperature 110
_cell_measurement_theta_max 23.74
_cell_measurement_theta_min 2.35
_cell_volume 16331(10)
_computing_cell_refinement SAINT
_computing_data_collection Apex3
_computing_data_reduction SAINT
_computing_molecular_graphics NRCVAX
_computing_publication_material cif2tables.py
_computing_structure_refinement SHELXL
_computing_structure_solution SHELXT
_diffrn_ambient_temperature 110
_diffrn_detector 'CCD plate'
_diffrn_detector_type 'Bruker Apex2'
_diffrn_measured_fraction_theta_full 0.997
_diffrn_measured_fraction_theta_max 0.997
_diffrn_measurement_device '\k-geometry diffractometer'
_diffrn_measurement_device_type 'Bruker Kappa Axis Apex2'
_diffrn_measurement_method 'phi and omega scans'
_diffrn_radiation_type MoK\a
_diffrn_radiation_wavelength 0.71073
_diffrn_reflns_av_R_equivalents 0.1027
_diffrn_reflns_av_unetI/netI 0.0315
_diffrn_reflns_Laue_measured_fraction_full 0.997
_diffrn_reflns_Laue_measured_fraction_max 0.997
_diffrn_reflns_limit_h_max 39
_diffrn_reflns_limit_h_min -39
_diffrn_reflns_limit_k_max 39
_diffrn_reflns_limit_k_min -39
_diffrn_reflns_limit_l_max 17
_diffrn_reflns_limit_l_min -17
_diffrn_reflns_number 208329
_diffrn_reflns_point_group_measured_fraction_full 0.997
_diffrn_reflns_point_group_measured_fraction_max 0.997
_diffrn_reflns_theta_full 23.846
_diffrn_reflns_theta_max 23.846
_diffrn_reflns_theta_min 1.876
_diffrn_source 'sealed tube'
_exptl_absorpt_coefficient_mu 16.998
_exptl_absorpt_correction_T_max 0.745
_exptl_absorpt_correction_T_min 0.5767
_exptl_absorpt_correction_type multi-scan
_exptl_absorpt_process_details SADABS
_exptl_crystal_colour black
_exptl_crystal_density_diffrn 2.623
_exptl_crystal_description needle
_exptl_crystal_F_000 11748
_exptl_crystal_size_max 0.242
_exptl_crystal_size_mid 0.040
_exptl_crystal_size_min 0.032
_refine_diff_density_max 2.848
_refine_diff_density_min -1.755
_refine_diff_density_rms 0.298
_refine_ls_extinction_method none
_refine_ls_goodness_of_fit_ref 1.145
_refine_ls_hydrogen_treatment constr
_refine_ls_matrix_type full
_refine_ls_number_parameters 400
_refine_ls_number_reflns 5593
_refine_ls_number_restraints 88
_refine_ls_restrained_S_all 1.139
_refine_ls_R_factor_all 0.0859
_refine_ls_R_factor_gt 0.0515
_refine_ls_shift/su_max 0.000
_refine_ls_shift/su_mean 0.000
_refine_ls_structure_factor_coef Fsqd
_refine_ls_weighting_details 'w=1/[\s^2^(Fo^2^)+(0.0545P)^2^+1790.3613P] where P=(Fo^2^+2Fc^2^)/3'
_refine_ls_weighting_scheme calc
_refine_ls_wR_factor_gt 0.1266
_refine_ls_wR_factor_ref 0.1592
_reflns_Friedel_coverage 0.000
_reflns_number_gt 4164
_reflns_number_total 5593
_reflns_threshold_expression 'I > 2\s(I)'
_cod_data_source_file ja9b05182_si_002.cif
_cod_data_source_block b19133
_cod_original_cell_volume 16331(14)
_cod_database_code 4128551
_shelx_shelxl_version_number 2016/6
_shelx_space_group_comment
;
The symmetry employed for this shelxl refinement is uniquely defined
by the following loop, which should always be used as a source of
symmetry information in preference to the above space-group names.
They are only intended as comments.
;
_shelx_estimated_absorpt_t_min 0.105
_shelx_estimated_absorpt_t_max 0.612

loop_
_space_group_symop_operation_xyz
'x, y, z'
'-y, x-y, z'
'-x+y, -x, z'
'x+2/3, y+1/3, z+1/3'
'-y+2/3, x-y+1/3, z+1/3'
'-x+y+2/3, -x+1/3, z+1/3'
'x+1/3, y+2/3, z+2/3'
'-y+1/3, x-y+2/3, z+2/3'
'-x+y+1/3, -x+2/3, z+2/3'
'-x, -y, -z'
'y, -x+y, -z'
'x-y, x, -z'
'-x+2/3, -y+1/3, -z+1/3'
'y+2/3, -x+y+1/3, -z+1/3'
'x-y+2/3, x+1/3, -z+1/3'
'-x+1/3, -y+2/3, -z+2/3'
'y+1/3, -x+y+2/3, -z+2/3'
'x-y+1/3, x+2/3, -z+2/3'

loop_
_atom_site_label
_atom_site_type_symbol
_atom_site_fract_x
_atom_site_fract_y
_atom_site_fract_z
_atom_site_U_iso_or_equiv
_atom_site_adp_type
_atom_site_occupancy
_atom_site_site_symmetry_order
_atom_site_calc_flag
_atom_site_refinement_flags_posn
_atom_site_refinement_flags_adp
_atom_site_refinement_flags_occupancy
_atom_site_disorder_assembly
_atom_site_disorder_group
Au1 Au 0.000000 0.000000 0.000000 0.0408(4) Uani 1 6 d S T P . .
Au2 Au 0.08806(3) 0.02495(3) -0.03624(5) 0.0463(2) Uani 1 1 d . . . . .
Au3 Au -0.01827(3) 0.03706(3) 0.13867(5) 0.0477(2) Uani 1 1 d . . . . .
Au4 Au 0.10176(3) 0.02794(3) -0.23616(5) 0.0587(3) Uani 1 1 d . . . . .
Au5 Au 0.09824(3) -0.05456(3) -0.09371(5) 0.0569(3) Uani 1 1 d . . . . .
S1 S 0.0011(2) 0.08469(19) 0.2589(3) 0.0556(13) Uani 1 1 d . . . . .
S2 S 0.16660(18) 0.07350(19) -0.0335(4) 0.0581(13) Uani 1 1 d . . . . .
S3 S 0.1225(2) -0.0259(2) -0.2267(4) 0.0687(16) Uani 1 1 d . . . . .
C1 C -0.0007(7) 0.1326(7) 0.2174(16) 0.069(7) Uani 1 1 d . . . . .
H1A H 0.008374 0.136424 0.156922 0.083 Uiso 1 1 calc R U . . .
H1AB H -0.031924 0.126168 0.219566 0.083 Uiso 1 1 calc R U . . .
C2 C 0.0279(10) 0.1754(9) 0.262(2) 0.094(9) Uani 1 1 d . . . . .
H2A H 0.059527 0.183683 0.254870 0.113 Uiso 1 1 calc R U . . .
H2AB H 0.021166 0.170813 0.324021 0.113 Uiso 1 1 calc R U . . .
C3 C 0.0220(9) 0.2133(9) 0.233(2) 0.083(8) Uani 1 1 d . . . . .
C4 C -0.0005(11) 0.2274(11) 0.284(2) 0.101(9) Uani 1 1 d . . . . .
H4 H -0.010426 0.213649 0.338276 0.121 Uiso 1 1 calc R U . . .
C5 C -0.0091(11) 0.2599(11) 0.261(2) 0.098(9) Uani 1 1 d . . . . .
H5 H -0.024308 0.269471 0.298187 0.117 Uiso 1 1 calc R U . . .
C6 C 0.0047(12) 0.2783(9) 0.184(3) 0.102(10) Uani 1 1 d . . . . .
C7 C 0.0280(10) 0.2653(9) 0.125(2) 0.099(10) Uani 1 1 d . . . . .
H7 H 0.038330 0.279056 0.070949 0.119 Uiso 1 1 calc R U . . .
C8 C 0.0339(8) 0.2304(9) 0.154(2) 0.084(8) Uani 1 1 d . . . . .
H8 H 0.046768 0.218354 0.116949 0.101 Uiso 1 1 calc R U . . .
N1 N -0.0009(11) 0.3149(9) 0.149(2) 0.134(12) Uani 1 1 d . . . . .
N2 N -0.0180(11) 0.3293(11) 0.201(3) 0.140(12) Uani 1 1 d . . . . .
N3 N -0.0373(14) 0.3426(12) 0.245(3) 0.163(15) Uani 1 1 d . . . . .
C9 C 0.1944(7) 0.0432(6) 0.0010(15) 0.062(6) Uani 1 1 d D . . . .
H9A H 0.185007 0.032243 0.059724 0.075 Uiso 1 1 calc R U . . .
H9AB H 0.185118 0.016901 -0.036228 0.075 Uiso 1 1 calc R U . . .
C10 C 0.2443(7) 0.0717(8) -0.0017(15) 0.077(7) Uani 1 1 d D . . . .
H10A H 0.257555 0.053193 0.013999 0.092 Uiso 1 1 calc R U . . .
H10B H 0.253424 0.082170 -0.060733 0.092 Uiso 1 1 calc R U . . .
C11 C 0.2627(7) 0.1111(7) 0.0553(15) 0.066(7) Uani 1 1 d D . . . .
C12 C 0.2789(7) 0.1534(7) 0.0237(17) 0.079(8) Uani 1 1 d D . . . .
H12 H 0.279584 0.157400 -0.036097 0.095 Uiso 1 1 calc R U . . .
C13 C 0.2941(9) 0.1900(9) 0.0754(18) 0.091(9) Uani 1 1 d D . . . .
H13 H 0.308371 0.219121 0.051623 0.109 Uiso 1 1 calc R U . . .
C14 C 0.2886(9) 0.1843(8) 0.1607(17) 0.078(7) Uani 1 1 d D . . . .
C15 C 0.2730(8) 0.1430(9) 0.1970(17) 0.082(8) Uani 1 1 d D . . . .
H15 H 0.271516 0.139561 0.257031 0.099 Uiso 1 1 calc R U . . .
C16 C 0.2592(8) 0.1060(7) 0.1435(15) 0.072(7) Uani 1 1 d D . . . .
H16 H 0.247239 0.077063 0.167524 0.086 Uiso 1 1 calc R U . . .
N4 N 0.3050(9) 0.2237(9) 0.2099(17) 0.109(9) Uani 1 1 d D . . . .
N5 N 0.3058(8) 0.2198(8) 0.2884(18) 0.091(7) Uani 1 1 d D . . . .
N6 N 0.3036(12) 0.2201(11) 0.3632(19) 0.137(12) Uani 1 1 d D . . . .
C17 C 0.1830(8) 0.0075(7) -0.2185(15) 0.071(7) Uani 1 1 d D . . . .
H17A H 0.190621 0.031260 -0.175720 0.086 Uiso 1 1 calc R U . . .
H17B H 0.194634 -0.011669 -0.197689 0.086 Uiso 1 1 calc R U . . .
C18 C 0.2058(7) 0.0288(9) -0.3005(15) 0.088(8) Uani 1 1 d D . . . .
H18A H 0.202274 0.005216 -0.340758 0.105 Uiso 1 1 calc R U . . .
H18B H 0.191349 0.044506 -0.325882 0.105 Uiso 1 1 calc R U . . .
C19 C 0.2539(8) 0.0608(9) -0.2883(18) 0.096(8) Uani 1 1 d D U . . .
C20 C 0.2681(9) 0.1043(10) -0.268(2) 0.123(11) Uani 1 1 d D U . . .
H20 H 0.247256 0.114562 -0.268091 0.148 Uiso 1 1 calc R U . . .
C21 C 0.3117(11) 0.1334(11) -0.249(3) 0.149(13) Uani 1 1 d D U . . .
H21 H 0.321190 0.163578 -0.235201 0.178 Uiso 1 1 calc R U . . .
C22 C 0.3412(9) 0.1184(12) -0.249(3) 0.133(11) Uani 1 1 d D U . . .
C23 C 0.3294(10) 0.0753(12) -0.271(3) 0.138(12) Uani 1 1 d D U . . .
H23 H 0.350999 0.066134 -0.274146 0.165 Uiso 1 1 calc R U . . .
C24 C 0.2844(9) 0.0456(10) -0.288(2) 0.116(10) Uani 1 1 d D U . . .
H24 H 0.274598 0.015116 -0.299248 0.139 Uiso 1 1 calc R U . . .
N7 N 0.3858(10) 0.1511(12) -0.230(3) 0.203(16) Uani 1 1 d D U . . .
N8 N 0.4104(13) 0.1378(16) -0.201(3) 0.213(18) Uani 1 1 d D U . . .
N9 N 0.4373(18) 0.131(2) -0.169(3) 0.27(2) Uani 1 1 d D U . . .
N10 N 0.000000 0.000000 0.500000 0.11(2) Uiso 1 6 d DS . P A .
C25 C -0.002(2) -0.0350(17) 0.440(3) 0.14(2) Uiso 0.6667 1 d D . P . .
C26 C -0.039(7) -0.074(4) 0.492(15) 0.20(11) Uiso 0.2 1 d D . P A 1
C26A C 0.002(3) -0.075(3) 0.474(8) 0.19(5) Uiso 0.4667 1 d D . P A 2
C27 C -0.043(4) -0.119(3) 0.467(10) 0.36(8) Uiso 0.6667 1 d D . P . .
C28 C -0.080(3) -0.168(3) 0.477(6) 0.21(4) Uiso 0.6667 1 d D . P A .
C29 C -0.109(3) -0.200(3) 0.407(5) 0.19(3) Uiso 0.6667 1 d D . P . .
C30 C -0.144(3) -0.229(3) 0.473(5) 0.20(3) Uiso 0.6667 1 d D . P A .
C31 C -0.170(2) -0.273(2) 0.423(5) 0.18(3) Uiso 0.6667 1 d D . P . .
C32 C -0.213(2) -0.296(2) 0.475(4) 0.15(2) Uiso 0.6667 1 d D . P A .

loop_
_atom_site_aniso_label
_atom_site_aniso_U_11
_atom_site_aniso_U_22
_atom_site_aniso_U_33
_atom_site_aniso_U_23
_atom_site_aniso_U_13
_atom_site_aniso_U_12
Au1 0.0445(6) 0.0445(6) 0.0335(9) 0.000 0.000 0.0222(3)
Au2 0.0472(5) 0.0497(5) 0.0418(4) -0.0008(3) 0.0016(3) 0.0240(4)
Au3 0.0534(5) 0.0513(5) 0.0376(4) -0.0035(3) 0.0017(3) 0.0257(4)
Au4 0.0641(6) 0.0610(5) 0.0467(5) 0.0015(4) 0.0119(4) 0.0280(5)
Au5 0.0575(5) 0.0516(5) 0.0617(5) -0.0035(4) 0.0067(4) 0.0274(4)
S1 0.071(4) 0.060(3) 0.042(3) -0.009(2) -0.006(2) 0.038(3)
S2 0.050(3) 0.064(3) 0.059(3) -0.001(3) -0.002(2) 0.028(3)
S3 0.075(4) 0.065(4) 0.064(4) -0.004(3) 0.019(3) 0.034(3)
C1 0.030(11) 0.054(14) 0.091(17) -0.010(12) 0.002(11) -0.003(10)
C2 0.085(19) 0.09(2) 0.12(2) -0.035(17) -0.054(17) 0.052(17)
C3 0.076(18) 0.059(16) 0.12(2) -0.016(16) -0.008(17) 0.036(15)
C4 0.11(2) 0.10(2) 0.10(2) -0.004(19) -0.008(19) 0.06(2)
C5 0.11(3) 0.10(2) 0.10(2) -0.013(19) -0.01(2) 0.07(2)
C6 0.12(3) 0.052(16) 0.14(3) -0.020(18) -0.02(2) 0.047(17)
C7 0.08(2) 0.059(17) 0.14(3) 0.023(17) 0.019(19) 0.024(15)
C8 0.060(16) 0.066(17) 0.14(3) 0.016(17) 0.019(16) 0.041(14)
N1 0.14(3) 0.085(19) 0.18(3) -0.007(19) 0.05(2) 0.064(19)
N2 0.13(3) 0.11(2) 0.19(3) -0.01(2) 0.03(2) 0.06(2)
N3 0.19(4) 0.14(3) 0.20(4) -0.01(3) 0.04(3) 0.12(3)
C9 0.068(15) 0.039(12) 0.080(16) -0.019(11) -0.012(12) 0.027(11)
C10 0.079(18) 0.083(18) 0.077(17) 0.001(14) 0.017(14) 0.048(15)
C11 0.044(12) 0.064(15) 0.11(2) 0.015(14) 0.014(12) 0.043(12)
C12 0.044(13) 0.058(16) 0.10(2) -0.003(15) -0.009(13) 0.001(12)
C13 0.067(17) 0.08(2) 0.11(2) 0.023(17) -0.015(16) 0.024(15)
C14 0.076(18) 0.065(17) 0.09(2) -0.011(15) -0.004(14) 0.029(14)
C15 0.052(14) 0.10(2) 0.11(2) -0.007(17) -0.025(14) 0.044(15)
C16 0.064(15) 0.050(14) 0.091(19) 0.003(13) -0.003(13) 0.020(12)
N4 0.10(2) 0.14(3) 0.094(19) -0.005(18) -0.033(16) 0.074(19)
N5 0.084(16) 0.096(18) 0.11(2) -0.031(16) -0.012(15) 0.057(14)
N6 0.16(3) 0.13(3) 0.10(2) -0.037(19) 0.00(2) 0.06(2)
C17 0.086(17) 0.038(12) 0.090(17) -0.003(11) 0.035(14) 0.031(12)
C18 0.077(18) 0.10(2) 0.083(18) 0.005(16) 0.022(15) 0.043(17)
C19 0.093(19) 0.093(18) 0.082(16) 0.004(15) 0.021(15) 0.032(16)
C20 0.095(19) 0.12(2) 0.11(2) 0.021(19) 0.017(17) 0.025(18)
C21 0.12(2) 0.14(3) 0.15(2) 0.03(2) 0.01(2) 0.04(2)
C22 0.069(16) 0.18(2) 0.14(2) 0.00(2) 0.009(17) 0.053(18)
C23 0.101(19) 0.15(3) 0.16(2) 0.00(2) 0.040(19) 0.06(2)
C24 0.089(18) 0.12(2) 0.14(2) 0.004(18) 0.041(18) 0.058(16)
N7 0.10(2) 0.27(3) 0.17(3) 0.01(3) -0.02(2) 0.04(2)
N8 0.11(3) 0.33(4) 0.17(3) -0.01(3) -0.02(2) 0.09(3)
N9 0.18(4) 0.45(6) 0.20(4) -0.04(4) -0.07(3) 0.17(4)

loop_
_atom_type_symbol
_atom_type_description
_atom_type_scat_dispersion_real
_atom_type_scat_dispersion_imag
_atom_type_scat_source
C C 0.0033 0.0016 'International Tables Vol C Tables 4.2.6.8 and 6.1.1.4'
H H 0.0000 0.0000 'International Tables Vol C Tables 4.2.6.8 and 6.1.1.4'
N N 0.0061 0.0033 'International Tables Vol C Tables 4.2.6.8 and 6.1.1.4'
S S 0.1246 0.1234 'International Tables Vol C Tables 4.2.6.8 and 6.1.1.4'
Au Au -2.0133 8.8022 'International Tables Vol C Tables 4.2.6.8 and 6.1.1.4'

loop_
_geom_angle_atom_site_label_1
_geom_angle_atom_site_label_2
_geom_angle_atom_site_label_3
_geom_angle
_geom_angle_site_symmetry_1
_geom_angle_site_symmetry_3
Au3 Au1 Au3 180.00(4) 12 3
Au3 Au1 Au3 64.08(3) 12 10
Au3 Au1 Au3 115.92(3) 3 10
Au3 Au1 Au3 64.08(3) 12 11
Au3 Au1 Au3 115.92(3) 3 11
Au3 Au1 Au3 64.08(3) 10 11
Au3 Au1 Au3 115.92(3) 12 2
Au3 Au1 Au3 64.08(3) 3 2
Au3 Au1 Au3 115.92(3) 10 2
Au3 Au1 Au3 180.00(6) 11 2
Au3 Au1 Au3 115.92(3) 12 .
Au3 Au1 Au3 64.08(3) 3 .
Au3 Au1 Au3 180.0 10 .
Au3 Au1 Au3 115.92(3) 11 .
Au3 Au1 Au3 64.08(3) 2 .
Au3 Au1 Au2 64.23(2) 12 2
Au3 Au1 Au2 115.77(2) 3 2
Au3 Au1 Au2 115.89(3) 10 2
Au3 Au1 Au2 60.78(2) 11 2
Au3 Au1 Au2 119.22(2) 2 2
Au3 Au1 Au2 64.10(3) . 2
Au3 Au1 Au2 115.77(2) 12 11
Au3 Au1 Au2 64.23(2) 3 11
Au3 Au1 Au2 64.11(3) 10 11
Au3 Au1 Au2 119.22(2) 11 11
Au3 Au1 Au2 60.78(2) 2 11
Au3 Au1 Au2 115.90(3) . 11
Au2 Au1 Au2 180.00(2) 2 11
Au3 Au1 Au2 115.90(3) 12 .
Au3 Au1 Au2 64.10(3) 3 .
Au3 Au1 Au2 60.78(2) 10 .
Au3 Au1 Au2 64.23(2) 11 .
Au3 Au1 Au2 115.77(2) 2 .
Au3 Au1 Au2 119.22(2) . .
Au2 Au1 Au2 115.909(11) 2 .
Au2 Au1 Au2 64.091(11) 11 .
Au3 Au1 Au2 60.79(2) 12 3
Au3 Au1 Au2 119.21(2) 3 3
Au3 Au1 Au2 64.23(2) 10 3
Au3 Au1 Au2 115.90(3) 11 3
Au3 Au1 Au2 64.10(3) 2 3
Au3 Au1 Au2 115.77(2) . 3
Au2 Au1 Au2 115.913(11) 2 3
Au2 Au1 Au2 64.087(11) 11 3
Au2 Au1 Au2 115.908(11) . 3
Au3 Au1 Au2 119.21(2) 12 12
Au3 Au1 Au2 60.79(2) 3 12
Au3 Au1 Au2 115.77(2) 10 12
Au3 Au1 Au2 64.10(3) 11 12
Au3 Au1 Au2 115.90(3) 2 12
Au3 Au1 Au2 64.23(2) . 12
Au2 Au1 Au2 64.087(11) 2 12
Au2 Au1 Au2 115.913(11) 11 12
Au2 Au1 Au2 64.092(11) . 12
Au2 Au1 Au2 180.00(5) 3 12
Au3 Au1 Au2 64.10(3) 12 10
Au3 Au1 Au2 115.90(3) 3 10
Au3 Au1 Au2 119.22(2) 10 10
Au3 Au1 Au2 115.77(2) 11 10
Au3 Au1 Au2 64.23(2) 2 10
Au3 Au1 Au2 60.78(2) . 10
Au2 Au1 Au2 64.089(11) 2 10
Au2 Au1 Au2 115.911(11) 11 10
Au2 Au1 Au2 180.0 . 10
Au2 Au1 Au2 64.095(11) 3 10
Au2 Au1 Au2 115.905(11) 12 10
S2 Au2 Au1 154.81(14) . .
S2 Au2 Au3 142.66(14) . 10
Au1 Au2 Au3 59.24(3) . 10
S2 Au2 Au3 107.37(14) . 3
Au1 Au2 Au3 57.60(2) . 3
Au3 Au2 Au3 109.08(4) 10 3
S2 Au2 Au3 115.80(14) . 11
Au1 Au2 Au3 57.54(2) . 11
Au3 Au2 Au3 61.18(4) 10 11
Au3 Au2 Au3 105.30(4) 3 11
S2 Au2 Au2 135.88(14) . 11
Au1 Au2 Au2 57.953(6) . 11
Au3 Au2 Au2 61.40(3) 10 11
Au3 Au2 Au2 60.00(3) 3 11
Au3 Au2 Au2 108.29(2) 11 11
S2 Au2 Au2 97.15(14) . 12
Au1 Au2 Au2 57.955(6) . 12
Au3 Au2 Au2 109.26(3) 10 12
Au3 Au2 Au2 56.82(3) 3 12
Au3 Au2 Au2 59.82(3) 11 12
Au2 Au2 Au2 106.02(3) 11 12
S2 Au2 Au5 92.04(14) . .
Au1 Au2 Au5 112.34(3) . .
Au3 Au2 Au5 65.59(3) 10 .
Au3 Au2 Au5 114.58(3) 3 .
Au3 Au2 Au5 121.02(4) 11 .
Au2 Au2 Au5 63.04(3) 11 .
Au2 Au2 Au5 169.03(3) 12 .
S2 Au2 Au5 47.02(14) . 12
Au1 Au2 Au5 110.17(3) . 12
Au3 Au2 Au5 169.18(4) 10 12
Au3 Au2 Au5 63.12(3) 3 12
Au3 Au2 Au5 112.27(4) 11 12
Au2 Au2 Au5 116.22(5) 11 12
Au2 Au2 Au5 60.50(3) 12 12
Au5 Au2 Au5 123.78(3) . 12
S2 Au2 Au4 83.98(14) . .
Au1 Au2 Au4 109.63(3) . .
Au3 Au2 Au4 60.86(3) 10 .
Au3 Au2 Au4 167.17(4) 3 .
Au3 Au2 Au4 63.44(3) 11 .
Au2 Au2 Au4 115.97(4) 11 .
Au2 Au2 Au4 116.93(4) 12 .
Au5 Au2 Au4 69.90(3) . .
Au5 Au2 Au4 125.53(4) 12 .
S1 Au3 Au1 154.37(15) . .
S1 Au3 Au2 145.64(15) . 10
Au1 Au3 Au2 59.98(3) . 10
S1 Au3 Au3 126.16(13) . 2
Au1 Au3 Au3 57.960(17) . 2
Au2 Au3 Au3 61.81(3) 10 2
S1 Au3 Au3 100.35(14) . 3
Au1 Au3 Au3 57.959(17) . 3
Au2 Au3 Au3 110.03(3) 10 3
Au3 Au3 Au3 60.0 2 3
S1 Au3 Au2 124.78(14) . 2
Au1 Au3 Au2 58.29(3) . 2
Au2 Au3 Au2 61.78(2) 10 2
Au3 Au3 Au2 109.05(2) 2 2
Au3 Au3 Au2 106.19(3) 3 2
S1 Au3 Au2 99.56(15) . 12
Au1 Au3 Au2 58.23(2) . 12
Au2 Au3 Au2 110.15(4) 10 12
Au3 Au3 Au2 106.16(3) 2 12
Au3 Au3 Au2 57.01(3) 3 12
Au2 Au3 Au2 60.17(2) 2 12
S1 Au3 Au4 86.91(15) . 10
Au1 Au3 Au4 114.09(3) . 10
Au2 Au3 Au4 65.61(4) 10 10
Au3 Au3 Au4 65.30(3) 2 10
Au3 Au3 Au4 116.48(3) 3 10
Au2 Au3 Au4 120.46(4) 2 10
Au2 Au3 Au4 171.41(4) 12 10
S1 Au3 Au5 90.86(14) . 10
Au1 Au3 Au5 109.57(3) . 10
Au2 Au3 Au5 61.39(3) 10 10
Au3 Au3 Au5 117.83(4) 2 10
Au3 Au3 Au5 167.14(2) 3 10
Au2 Au3 Au5 61.73(3) 2 10
Au2 Au3 Au5 115.15(3) 12 10
Au4 Au3 Au5 70.07(3) 10 10
S1 Au3 Au4 45.66(14) . 12
Au1 Au3 Au4 108.79(3) . 12
Au2 Au3 Au4 168.52(4) 10 12
Au3 Au3 Au4 111.19(3) 2 12
Au3 Au3 Au4 59.09(3) 3 12
Au2 Au3 Au4 115.73(4) 2 12
Au2 Au3 Au4 61.74(4) 12 12
Au4 Au3 Au4 121.18(5) 10 12
Au5 Au3 Au4 128.55(3) 10 12
S1 Au4 S3 174.13(19) 11 .
S1 Au4 Au3 98.65(13) 11 10
S3 Au4 Au3 86.27(15) . 10
S1 Au4 Au2 94.82(13) 11 .
S3 Au4 Au2 90.68(15) . .
Au3 Au4 Au2 53.53(3) 10 .
S1 Au4 Au3 47.36(13) 11 11
S3 Au4 Au3 138.42(15) . 11
Au3 Au4 Au3 55.61(3) 10 11
Au2 Au4 Au3 54.82(2) . 11
S3 Au5 S2 171.4(2) . 11
S3 Au5 Au2 93.58(15) . .
S2 Au5 Au2 94.96(14) 11 .
S3 Au5 Au2 137.50(17) . 11
S2 Au5 Au2 48.58(14) 11 11
Au2 Au5 Au2 56.47(3) . 11
S3 Au5 Au3 83.17(17) . 10
S2 Au5 Au3 101.20(14) 11 10
Au2 Au5 Au3 53.01(3) . 10
Au2 Au5 Au3 55.16(3) 11 10
C1 S1 Au4 104.0(7) . 12
C1 S1 Au3 102.8(8) . .
Au4 S1 Au3 86.99(18) 12 .
C9 S2 Au5 102.8(8) . 12
C9 S2 Au2 110.2(7) . .
Au5 S2 Au2 84.40(18) 12 .
C17 S3 Au5 105.5(8) . .
C17 S3 Au4 102.3(7) . .
Au5 S3 Au4 102.3(2) . .
C2 C1 S1 115.5(18) . .
C1 C2 C3 114(2) . .
C8 C3 C4 119(3) . .
C8 C3 C2 122(3) . .
C4 C3 C2 118(3) . .
C5 C4 C3 122(3) . .
C6 C5 C4 118(3) . .
C5 C6 C7 124(3) . .
C5 C6 N1 125(3) . .
C7 C6 N1 111(3) . .
C8 C7 C6 114(3) . .
C3 C8 C7 123(3) . .
N2 N1 C6 113(3) . .
N3 N2 N1 173(5) . .
C10 C9 S2 112.1(16) . .
C11 C10 C9 114.5(17) . .
C12 C11 C16 117(2) . .
C12 C11 C10 121(2) . .
C16 C11 C10 120.9(19) . .
C13 C12 C11 122(2) . .
C14 C13 C12 119(2) . .
C13 C14 C15 121(2) . .
C13 C14 N4 116(2) . .
C15 C14 N4 122(2) . .
C14 C15 C16 119(2) . .
C11 C16 C15 121(2) . .
N5 N4 C14 117(3) . .
N6 N5 N4 170(3) . .
C18 C17 S3 114.0(18) . .
C19 C18 C17 112(2) . .
C20 C19 C24 119(2) . .
C20 C19 C18 120(2) . .
C24 C19 C18 120(2) . .
C21 C20 C19 121(3) . .
C22 C21 C20 119(3) . .
C21 C22 C23 123(3) . .
C21 C22 N7 115(3) . .
C23 C22 N7 122(3) . .
C22 C23 C24 118(3) . .
C19 C24 C23 120(2) . .
N8 N7 C22 117(3) . .
N9 N8 N7 171(6) . .
C25 N10 C25 180(3) . 10_556
C25 N10 C25 95(4) . 12_556
C25 N10 C25 85(4) 10_556 12_556
C25 N10 C25 85(4) . 3
C25 N10 C25 95(4) 10_556 3
C25 N10 C25 180(3) 12_556 3
C25 N10 C25 85(4) . 2
C25 N10 C25 95(4) 10_556 2
C25 N10 C25 95(4) 12_556 2
C25 N10 C25 85(4) 3 2
C25 N10 C25 95(4) . 11_556
C25 N10 C25 85(4) 10_556 11_556
C25 N10 C25 85(4) 12_556 11_556
C25 N10 C25 95(4) 3 11_556
C25 N10 C25 180(6) 2 11_556
N10 C25 C26A 120(6) . .
N10 C25 C26 93(6) . .
N10 C25 C26 86(3) . 12_556
C26A C25 C26 47(7) . 12_556
C26 C25 C26 85(3) . 12_556
N10 C25 C25 47.7(18) . 2
C26 C25 C25 141(6) . 2
C26 C25 C25 91(8) 12_556 2
N10 C25 C25 47.7(18) . 3
C26A C25 C25 150(6) . 3
C26 C25 C25 95(9) . 3
C26 C25 C25 133.5(18) 12_556 3
C25 C25 C25 60.001(5) 2 3
C27 C26 C25 111(7) . .
C27 C26 C25 157(10) . 11_556
C25 C26 C25 86(6) . 11_556
C25 C26A C27 111(7) . .
C28 C27 C26 135(10) . .
C28 C27 C26A 162(10) . .
C29 C28 C27 128(9) . .
C28 C29 C30 90(6) . .
C31 C30 C29 100(6) . .
C32 C31 C30 100(6) . .

loop_
_geom_bond_atom_site_label_1
_geom_bond_atom_site_label_2
_geom_bond_distance
_geom_bond_site_symmetry_2
Au1 Au3 2.7598(9) 12
Au1 Au3 2.7598(9) 3
Au1 Au3 2.7598(9) 10
Au1 Au3 2.7598(9) 11
Au1 Au3 2.7598(9) 2
Au1 Au3 2.7598(10) .
Au1 Au2 2.7806(13) 2
Au1 Au2 2.7806(13) 11
Au1 Au2 2.7807(13) .
Au1 Au2 2.7807(13) 3
Au1 Au2 2.7807(13) 12
Au1 Au2 2.7808(13) 10
Au2 S2 2.377(6) .
Au2 Au3 2.8031(13) 10
Au2 Au3 2.9404(13) 3
Au2 Au3 2.9456(14) 11
Au2 Au2 2.9508(13) 11
Au2 Au2 2.9509(13) 12
Au2 Au5 3.0807(16) .
Au2 Au5 3.1550(14) 12
Au2 Au4 3.1745(14) .
Au3 S1 2.375(5) .
Au3 Au3 2.9282(18) 2
Au3 Au3 2.9283(18) 3
Au3 Au4 3.0443(15) 10
Au3 Au5 3.1954(17) 10
Au3 Au4 3.2239(15) 12
Au4 S1 2.309(6) 11
Au4 S3 2.314(7) .
Au5 S3 2.288(6) .
Au5 S2 2.319(6) 11
S1 C1 1.81(3) .
S2 C9 1.83(2) .
S3 C17 1.82(2) .
C1 C2 1.49(3) .
C2 C3 1.50(4) .
C3 C8 1.34(4) .
C3 C4 1.37(4) .
C4 C5 1.35(4) .
C5 C6 1.34(4) .
C6 C7 1.44(5) .
C6 N1 1.48(4) .
C7 C8 1.40(4) .
N1 N2 1.26(4) .
N2 N3 1.20(4) .
C9 C10 1.50(3) .
C10 C11 1.48(3) .
C11 C12 1.37(3) .
C11 C16 1.40(3) .
C12 C13 1.37(3) .
C13 C14 1.36(3) .
C14 C15 1.38(3) .
C14 N4 1.42(3) .
C15 C16 1.40(3) .
N4 N5 1.24(3) .
N5 N6 1.18(3) .
C17 C18 1.50(3) .
C18 C19 1.48(3) .
C19 C20 1.37(3) .
C19 C24 1.39(3) .
C20 C21 1.37(3) .
C21 C22 1.36(3) .
C22 C23 1.38(3) .
C22 N7 1.42(3) .
C23 C24 1.40(3) .
N7 N8 1.24(3) .
N8 N9 1.18(3) .
N10 C25 1.51(2) .
N10 C25 1.51(2) 10_556
N10 C25 1.51(2) 12_556
N10 C25 1.51(2) 3
N10 C25 1.51(2) 2
N10 C25 1.51(2) 11_556
C25 C26A 1.54(2) .
C25 C26 1.54(2) .
C25 C26 1.73(17) 12_556
C25 C25 2.03(7) 2
C25 C25 2.03(7) 3
C26 C27 1.54(2) .
C26A C27 1.54(2) .
C27 C28 1.54(2) .
C28 C29 1.54(2) .
C29 C30 1.54(2) .
C30 C31 1.54(2) .
C31 C32 1.53(2) .

loop_
_geom_torsion_atom_site_label_1
_geom_torsion_atom_site_label_2
_geom_torsion_atom_site_label_3
_geom_torsion_atom_site_label_4
_geom_torsion
_geom_torsion_site_symmetry_1
_geom_torsion_site_symmetry_4
Au4 S1 C1 C2 -64(2) 12 .
Au3 S1 C1 C2 -154.1(19) . .
S1 C1 C2 C3 -174(2) . .
C1 C2 C3 C8 -66(4) . .
C1 C2 C3 C4 106(3) . .
C8 C3 C4 C5 -4(5) . .
C2 C3 C4 C5 -177(3) . .
C3 C4 C5 C6 1(5) . .
C4 C5 C6 C7 0(5) . .
C4 C5 C6 N1 -179(3) . .
C5 C6 C7 C8 2(5) . .
N1 C6 C7 C8 -179(3) . .
C4 C3 C8 C7 6(5) . .
C2 C3 C8 C7 179(3) . .
C6 C7 C8 C3 -5(4) . .
C5 C6 N1 N2 4(5) . .
C7 C6 N1 N2 -175(3) . .
Au5 S2 C9 C10 -95.0(16) 12 .
Au2 S2 C9 C10 176.4(14) . .
S2 C9 C10 C11 62(2) . .
C9 C10 C11 C12 -106(3) . .
C9 C10 C11 C16 66(3) . .
C16 C11 C12 C13 5(4) . .
C10 C11 C12 C13 177(2) . .
C11 C12 C13 C14 -8(4) . .
C12 C13 C14 C15 8(4) . .
C12 C13 C14 N4 -180(2) . .
C13 C14 C15 C16 -5(4) . .
N4 C14 C15 C16 -177(2) . .
C12 C11 C16 C15 -2(3) . .
C10 C11 C16 C15 -174(2) . .
C14 C15 C16 C11 2(4) . .
C13 C14 N4 N5 -171(3) . .
C15 C14 N4 N5 2(4) . .
C14 N4 N5 N6 -133(19) . .
Au5 S3 C17 C18 178.7(16) . .
Au4 S3 C17 C18 -74.6(17) . .
S3 C17 C18 C19 171.6(17) . .
C17 C18 C19 C20 -87(3) . .
C17 C18 C19 C24 86(3) . .
C24 C19 C20 C21 1(5) . .
C18 C19 C20 C21 174(3) . .
C19 C20 C21 C22 0(6) . .
C20 C21 C22 C23 2(7) . .
C20 C21 C22 N7 178(4) . .
C21 C22 C23 C24 -4(7) . .
N7 C22 C23 C24 180(4) . .
C20 C19 C24 C23 -3(5) . .
C18 C19 C24 C23 -176(3) . .
C22 C23 C24 C19 5(6) . .
C21 C22 N7 N8 156(5) . .
C23 C22 N7 N8 -28(7) . .
C25 N10 C25 C26A 34(8) 12_556 .
C25 N10 C25 C26A -146(8) 3 .
C25 N10 C25 C26A 129(8) 2 .
C25 N10 C25 C26A -51(8) 11_556 .
C25 N10 C25 C26 85(13) 12_556 .
C25 N10 C25 C26 -95(13) 3 .
C25 N10 C25 C26 -180(13) 2 .
C25 N10 C25 C26 0(13) 11_556 .
C25 N10 C25 C26 0(11) 12_556 12_556
C25 N10 C25 C26 -180(11) 3 12_556
C25 N10 C25 C26 95(12) 2 12_556
C25 N10 C25 C26 -85(12) 11_556 12_556
C25 N10 C25 C25 -95(3) 12_556 2
C25 N10 C25 C25 85(3) 3 2
C25 N10 C25 C25 180.000(4) 11_556 2
C25 N10 C25 C25 180.000(7) 12_556 3
C25 N10 C25 C25 -85(3) 2 3
C25 N10 C25 C25 95(3) 11_556 3
N10 C25 C26 C27 -164(18) . .
C26 C25 C26 C27 -79(18) 12_556 .
C25 C25 C26 C27 -165(10) 2 .
C25 C25 C26 C27 148(18) 3 .
N10 C25 C26 C25 0(11) . 11_556
C26 C25 C26 C25 85(12) 12_556 11_556
C25 C25 C26 C25 -1(26) 2 11_556
C25 C25 C26 C25 -48(11) 3 11_556
N10 C25 C26A C27 110(11) . .
C25 C25 C26A C27 169(8) 2 .
C25 C25 C26A C27 54(18) 3 .
C25 C26 C27 C28 -160(15) . .
C25 C26 C27 C28 64(56) 11_556 .
C25 C26A C27 C28 -170(43) . .
C26 C27 C28 C29 112(23) . .
C26A C27 C28 C29 -130(43) . .
C27 C28 C29 C30 -159(13) . .
C28 C29 C30 C31 -163(7) . .
C29 C30 C31 C32 -162(6) . .
